data_4020280
loop_
_publ_author_name
'Toshio Shimizu'
'Mari Kawaguchi'
'Takahiro Tsuchiya'
'Kazunori Hirabayashi'
'Nobumasa Kamigata'

_journal_name_full 'Journal of Organic Chemistry'
_journal_page_first 5036
_journal_page_last 5044
_journal_paper_doi 10.1021/jo0502807
_journal_volume 70
_journal_year 2005
_chemical_formula_moiety 'C10 H10 Ag N O3 Se5 '
_chemical_formula_sum 'C10 H10 Ag N O3 Se5'
_chemical_formula_weight 694.86
_space_group_IT_number 14
_symmetry_cell_setting monoclinic
_symmetry_space_group_name_Hall '-P 2yn'
_symmetry_space_group_name_H-M 'P 1 21/n 1'
_cell_angle_alpha 90
_cell_angle_beta 93.565(7)
_cell_angle_gamma 90
_cell_formula_units_Z 4
_cell_length_a 10.725(1)
_cell_length_b 11.207(2)
_cell_length_c 12.938(2)
_cell_measurement_temperature 103.2
_cell_volume 1552.1(4)
_exptl_crystal_density_diffrn 2.973
_cod_original_sg_symbol_H-M 'P 21/n'
_cod_original_formula_sum 'C10 H10 Ag N O3 Se5 '
_cod_database_code 4020280

loop_
_symmetry_equiv_pos_as_xyz
x,y,z
1/2-x,1/2+y,1/2-z
-x,-y,-z
1/2+x,1/2-y,1/2+z

loop_
_atom_site_label
_atom_site_type_symbol
_atom_site_fract_x
_atom_site_fract_y
_atom_site_fract_z
_atom_site_U_iso_or_equiv
_atom_site_adp_type
_atom_site_occupancy
_atom_site_calc_flag
_atom_site_refinement_flags
_atom_site_disorder_assembly
_atom_site_disorder_group
Ag(1) Ag 0.13103(9) 0.02989(8) 0.28193(7) 0.0293(2) Uani 1.00 d . . .
Se(1) Se -0.0781(1) -0.12322(10) 0.31311(9) 0.0245(3) Uani 1.00 d . . .
Se(2) Se -0.0734(1) 0.18865(10) 0.29383(9) 0.0236(3) Uani 1.00 d . . .
Se(3) Se 0.1035(1) 0.11648(9) 0.08047(8) 0.0231(3) Uani 1.00 d . . .
Se(4) Se 0.4105(1) 0.01333(10) 0.14115(9) 0.0236(3) Uani 1.00 d . . .
Se(5) Se 0.2075(1) -0.20344(10) 0.21474(8) 0.0230(3) Uani 1.00 d . . .
O(1) O 0.2901(9) 0.0265(8) 0.4135(7) 0.037(2) Uani 1.00 d . . .
O(2) O 0.3406(8) -0.0411(8) 0.5673(6) 0.031(2) Uani 1.00 d . . .
O(3) O 0.1441(8) -0.0392(7) 0.5104(6) 0.032(2) Uani 1.00 d . . .
N(1) N 0.2560(10) -0.0166(8) 0.4982(7) 0.025(2) Uani 1.00 d . . .
C(1) C 0.052(1) -0.277(1) 0.1768(9) 0.031(3) Uani 1.00 d . . .
C(2) C -0.057(1) -0.2477(9) 0.2125(8) 0.022(3) Uani 1.00 d . . .
C(3) C -0.189(1) -0.030(1) 0.2221(9) 0.026(3) Uani 1.00 d . . .
C(4) C -0.183(1) 0.085(1) 0.2141(10) 0.032(3) Uani 1.00 d . . .
C(5) C -0.038(1) 0.294(1) 0.1826(10) 0.029(3) Uani 1.00 d . . .
C(6) C 0.0283(9) 0.267(1) 0.1034(9) 0.023(3) Uani 1.00 d . . .
C(7) C 0.251(1) 0.187(1) 0.0357(9) 0.027(3) Uani 1.00 d . . .
C(8) C 0.3672(9) 0.1498(10) 0.0579(8) 0.020(3) Uani 1.00 d . . .
C(9) C 0.3354(10) -0.102(1) 0.0489(8) 0.023(3) Uani 1.00 d . . .
C(10) C 0.257(1) -0.185(1) 0.0769(10) 0.028(3) Uani 1.00 d . . .
H(1) H 0.0529 -0.3404 0.1281 0.0371 Uiso 1.00 calc . . .
H(2) H -0.1291 -0.2905 0.1870 0.0270 Uiso 1.00 calc . . .
H(3) H -0.2509 -0.0715 0.1804 0.0306 Uiso 1.00 calc . . .
H(4) H -0.2393 0.1218 0.1638 0.0382 Uiso 1.00 calc . . .
H(5) H -0.0711 0.3730 0.1848 0.0350 Uiso 1.00 calc . . .
H(6) H 0.0394 0.3279 0.0536 0.0275 Uiso 1.00 calc . . .
H(7) H 0.2416 0.2558 -0.0069 0.0327 Uiso 1.00 calc . . .
H(8) H 0.4333 0.1940 0.0306 0.0246 Uiso 1.00 calc . . .
H(9) H 0.3556 -0.0999 -0.0215 0.0277 Uiso 1.00 calc . . .
H(10) H 0.2237 -0.2388 0.0254 0.0341 Uiso 1.00 calc . . .

loop_
_atom_site_aniso_label
_atom_site_aniso_U_11
_atom_site_aniso_U_22
_atom_site_aniso_U_33
_atom_site_aniso_U_12
_atom_site_aniso_U_13
_atom_site_aniso_U_23
Ag(1) 0.0308(5) 0.0220(5) 0.0343(5) 0.0008(3) -0.0032(4) 0.0021(3)
Se(1) 0.0276(6) 0.0184(6) 0.0278(6) 0.0002(4) 0.0034(5) -0.0009(4)
Se(2) 0.0274(6) 0.0175(5) 0.0262(6) 0.0003(4) 0.0034(5) -0.0012(4)
Se(3) 0.0274(6) 0.0154(5) 0.0268(6) -0.0008(4) 0.0031(5) 0.0003(4)
Se(4) 0.0255(6) 0.0177(5) 0.0275(6) -0.0015(4) 0.0017(5) 0.0005(4)
Se(5) 0.0246(6) 0.0187(6) 0.0257(6) -0.0008(4) 0.0026(5) 0.0017(4)
O(1) 0.039(5) 0.028(5) 0.044(5) -0.001(4) 0.009(4) 0.006(4)
O(2) 0.034(5) 0.032(5) 0.027(4) 0.005(4) -0.001(4) 0.005(3)
O(3) 0.035(5) 0.029(5) 0.032(4) -0.006(4) 0.010(4) -0.001(3)
N(1) 0.037(6) 0.017(5) 0.020(4) 0.001(4) 0.002(4) -0.002(3)
C(1) 0.048(7) 0.014(5) 0.033(6) -0.002(5) 0.015(6) 0.000(5)
C(2) 0.030(6) 0.017(5) 0.020(5) -0.007(4) 0.002(4) -0.007(4)
C(3) 0.023(5) 0.024(6) 0.030(6) -0.003(5) -0.004(5) 0.001(4)
C(4) 0.032(6) 0.024(6) 0.040(7) 0.010(5) 0.007(5) -0.007(5)
C(5) 0.027(6) 0.019(6) 0.040(7) -0.001(4) -0.003(5) 0.001(5)
C(6) 0.010(4) 0.024(6) 0.035(6) -0.001(4) 0.003(4) -0.001(5)
C(7) 0.031(6) 0.022(6) 0.029(6) 0.002(5) -0.002(5) -0.001(4)
C(8) 0.021(5) 0.015(5) 0.026(5) -0.004(4) 0.006(4) 0.002(4)
C(9) 0.018(5) 0.029(6) 0.023(5) 0.004(4) 0.005(4) -0.001(4)
C(10) 0.033(6) 0.016(5) 0.037(6) -0.002(4) 0.009(5) 0.001(4)

loop_
_geom_bond_atom_site_label_1
_geom_bond_atom_site_label_2
_geom_bond_distance
_geom_bond_site_symmetry_1
_geom_bond_site_symmetry_2
_geom_bond_publ_flag
Ag(1) Se(1) 2.872(2) . . yes
Ag(1) Se(2) 2.835(1) . . yes
Ag(1) Se(3) 2.780(1) . . yes
Ag(1) Se(5) 2.890(1) . . yes
Ag(1) O(1) 2.334(10) . . yes
Se(1) C(2) 1.93(1) . . yes
Se(1) C(3) 1.92(1) . . yes
Se(2) C(4) 1.91(1) . . yes
Se(2) C(5) 1.92(1) . . yes
Se(3) C(6) 1.90(1) . . yes
Se(3) C(7) 1.89(1) . . yes
Se(4) C(8) 1.91(1) . . yes
Se(4) C(9) 1.91(1) . . yes
Se(5) C(1) 1.89(1) . . yes
Se(5) C(10) 1.90(1) . . yes
O(1) N(1) 1.27(1) . . yes
O(2) N(1) 1.26(1) . . yes
O(3) N(1) 1.25(1) . . yes
C(1) C(2) 1.33(2) . . yes
C(3) C(4) 1.30(2) . . yes
C(5) C(6) 1.32(2) . . yes
C(7) C(8) 1.32(2) . . yes
C(9) C(10) 1.32(2) . . yes
